data_7713199
loop_
_publ_author_name
'Morrison, Gregory'
'Masachchi, Lakshani W.'
'Tisdale, Hunter B.'
'Chang, Tieyan'
'Jones, Virginia G.'
'Zamorano, K. Pilar'
'Breton, Logan S.'
'Smith, Mark D.'
'Chen, Yu-Sheng'
'Zur Loye, Hans-Conrad'

_publ_section_title
;
 Polymorphism in A3MF6 (A = Rb, Cs; M = Al, Ga) Grown using Mixed Halide
 Fluxes
;
_journal_name_full 'Dalton Transactions'
_journal_paper_doi 10.1039/D3DT00352C
_journal_year 2023
_chemical_formula_moiety '0.08(Cs36 F72 Ga12)'
_chemical_formula_sum 'Cs3 F6 Ga'
_chemical_formula_weight 582.45
_space_group_crystal_system monoclinic
_space_group_IT_number 12
_space_group_name_Hall '-C 2y'
_space_group_name_H-M_alt 'C 1 2/m 1'
_atom_sites_solution_primary dual
_audit_creation_date 2022-01-12
_audit_creation_method
;
Olex2 1.2
(compiled May 18 2018 14:05:52 for OlexSys, GUI svn.r5506)
;
_audit_update_record
;
2022-07-28 deposited with the CCDC.	2023-05-19 downloaded from the CCDC.
;
_cell_angle_alpha 90
_cell_angle_beta 109.7000(10)
_cell_angle_gamma 90
_cell_formula_units_Z 12
_cell_length_a 11.3996(3)
_cell_length_b 19.7132(4)
_cell_length_c 11.4551(4)
_cell_measurement_reflns_used 9626
_cell_measurement_temperature 300(2)
_cell_measurement_theta_max 36.1275
_cell_measurement_theta_min 3.2644
_cell_volume 2423.55(12)
_computing_cell_refinement 'SAINT v8.34A (Bruker, 2013)'
_computing_data_collection 'Bruker APEX3 v2016.5-0 (Bruker, 2016)'
_computing_data_reduction 'SAINT v8.34A (Bruker, 013)'
_computing_molecular_graphics 'Olex2 (Dolomanov et al., 2009)'
_computing_publication_material 'Olex2 (Dolomanov et al., 2009)'
_computing_structure_refinement 'ShelXL (Sheldrick, 2015)'
_computing_structure_solution 'ShelXT (Sheldrick, 2015)'
_diffrn_ambient_temperature 299.94
_diffrn_measured_fraction_theta_full 0.999
_diffrn_measured_fraction_theta_max 0.999
_diffrn_measurement_device_type 'Bruker D8 Quest'
_diffrn_measurement_method '\f and \w scans'
_diffrn_radiation_type MoK\a
_diffrn_radiation_wavelength 0.71073
_diffrn_reflns_av_R_equivalents 0.0376
_diffrn_reflns_av_unetI/netI 0.0134
_diffrn_reflns_Laue_measured_fraction_full 0.999
_diffrn_reflns_Laue_measured_fraction_max 0.999
_diffrn_reflns_limit_h_max 17
_diffrn_reflns_limit_h_min -17
_diffrn_reflns_limit_k_max 30
_diffrn_reflns_limit_k_min -30
_diffrn_reflns_limit_l_max 17
_diffrn_reflns_limit_l_min -17
_diffrn_reflns_number 102291
_diffrn_reflns_point_group_measured_fraction_full 0.999
_diffrn_reflns_point_group_measured_fraction_max 0.999
_diffrn_reflns_theta_full 25.242
_diffrn_reflns_theta_max 33.137
_diffrn_reflns_theta_min 2.161
_diffrn_source 'microfocus sealed X-ray tube'
_exptl_absorpt_coefficient_mu 16.760
_exptl_absorpt_correction_T_max 0.7471
_exptl_absorpt_correction_T_min 0.6246
_exptl_absorpt_correction_type multi-scan
_exptl_absorpt_process_details
;
SADABS-2016/2 (Bruker,2016) was used for absorption correction.
wR2(int) was 0.0971 before and 0.0580 after correction.
The Ratio of minimum to maximum transmission is 0.8360.
The \l/2 correction factor is Not present.
;
_exptl_crystal_colour colorless
_exptl_crystal_density_diffrn 4.789
_exptl_crystal_description polyhedron
_exptl_crystal_F_000 3000
_exptl_crystal_size_max 0.07
_exptl_crystal_size_mid 0.05
_exptl_crystal_size_min 0.04
_refine_diff_density_max 4.065
_refine_diff_density_min -3.099
_refine_diff_density_rms 0.243
_refine_ls_extinction_coef 0.000159(14)
_refine_ls_extinction_expression Fc^*^=kFc[1+0.001xFc^2^\l^3^/sin(2\q)]^-1/4^
_refine_ls_extinction_method 'SHELXL-2018/3 (Sheldrick 2018)'
_refine_ls_goodness_of_fit_ref 1.160
_refine_ls_hydrogen_treatment undef
_refine_ls_matrix_type full
_refine_ls_number_parameters 166
_refine_ls_number_reflns 4759
_refine_ls_number_restraints 1
_refine_ls_restrained_S_all 1.159
_refine_ls_R_factor_all 0.0307
_refine_ls_R_factor_gt 0.0281
_refine_ls_shift/su_max 0.002
_refine_ls_shift/su_mean 0.000
_refine_ls_structure_factor_coef Fsqd
_refine_ls_weighting_details 'w=1/[\s^2^(Fo^2^)+(0.0291P)^2^+25.0230P] where P=(Fo^2^+2Fc^2^)/3'
_refine_ls_weighting_scheme calc
_refine_ls_wR_factor_gt 0.0685
_refine_ls_wR_factor_ref 0.0717
_reflns_Friedel_coverage 0.000
_reflns_number_gt 4466
_reflns_number_total 4759
_reflns_threshold_expression 'I > 2\s(I)'
_cod_data_source_file d3dt00352c2.cif
_cod_data_source_block Cs3GaF6_C2_m
_cod_database_code 7713199
_shelx_shelxl_version_number 2018/3
_shelx_space_group_comment
;
The symmetry employed for this shelxl refinement is uniquely defined
by the following loop, which should always be used as a source of
symmetry information in preference to the above space-group names.
They are only intended as comments.
;
_shelx_estimated_absorpt_t_max 0.554
_shelx_estimated_absorpt_t_min 0.387
_olex2_refinement_description
;
1. Twinned data refinement
 Scales: 0.9297(14)
 0.0703(14)
2. Uiso/Uaniso restraints and constraints
Uanis(F2A) = Uanis(F2B) = Uanis(F2C)
Uanis(Cs1A) = Uanis(Cs1B)
Uanis(F1A) = Uanis(F1B)
3. Others
 2*[Sof(Cs1A)+Sof(Cs1B)+Sof(F1A)+Sof(F2A)+Sof(F2C)]+1*[Sof(F1B)+Sof(F2B)]=1
 with esd of 0.001
 Sof(Cs1A)=1-FVAR(1)
 Sof(Cs1B)=Sof(F1A)=Sof(F2A)=Sof(F2C)=FVAR(1)
 Sof(F1B)=0.5*FVAR(3)
 Sof(F2B)=FVAR(2)
;
_olex2_submission_special_instructions 'No special instructions were received'

loop_
_space_group_symop_operation_xyz
'x, y, z'
'-x, y, -z'
'x+1/2, y+1/2, z'
'-x+1/2, y+1/2, -z'
'-x, -y, -z'
'x, -y, z'
'-x+1/2, -y+1/2, -z'
'x+1/2, -y+1/2, z'

loop_
_atom_site_label
_atom_site_type_symbol
_atom_site_fract_x
_atom_site_fract_y
_atom_site_fract_z
_atom_site_U_iso_or_equiv
_atom_site_adp_type
_atom_site_occupancy
_atom_site_site_symmetry_order
_atom_site_calc_flag
_atom_site_refinement_flags_posn
_atom_site_refinement_flags_adp
_atom_site_refinement_flags_occupancy
_atom_site_disorder_assembly
_atom_site_disorder_group
Cs1A Cs 0.64015(10) 0.30972(6) 0.85365(10) 0.02317(14) Uani 0.686(4) 1 d . . . . .
Cs1B Cs 0.6296(2) 0.32274(11) 0.8644(2) 0.02317(14) Uani 0.314(4) 1 d . . . . .
Cs2 Cs 0.14572(4) 0.000000 0.43094(4) 0.02601(8) Uani 1 2 d S T P . .
Cs3 Cs 1.29435(4) 0.500000 1.20995(3) 0.02566(8) Uani 1 2 d S T P . .
Cs4 Cs 0.78423(2) 0.14308(2) 0.77987(2) 0.02593(6) Uani 1 1 d . . . . .
Cs5 Cs 0.91771(5) 0.500000 1.14316(4) 0.03057(9) Uani 1 2 d S T P . .
Cs6 Cs 0.87380(3) 0.33198(2) 0.62028(3) 0.02833(6) Uani 1 1 d . . . . .
Ga1 Ga 1.000000 0.33417(3) 1.000000 0.01375(9) Uani 1 2 d S T P . .
Ga2 Ga 0.000000 0.000000 0.000000 0.01565(13) Uani 1 4 d S T P . .
Ga3 Ga 0.500000 0.000000 0.500000 0.01518(13) Uani 1 4 d S T P . .
Ga4 Ga 1.000000 0.17331(3) 0.500000 0.01429(9) Uani 1 2 d S T P . .
F1A F 0.0407(14) 0.0188(12) 0.1695(17) 0.064(6) Uani 0.314(4) 1 d . . . . .
F1B F 0.085(3) 0.000000 0.171(3) 0.064(6) Uani 0.373(7) 2 d S T P . .
F2A F -0.0474(14) 0.0845(7) 0.0392(14) 0.0542(19) Uani 0.314(4) 1 d . . . . .
F2B F -0.1140(12) 0.0658(6) 0.0171(11) 0.0542(19) Uani 0.373(7) 1 d . . . . .
F2C F 0.1651(12) 0.0292(7) 0.0302(13) 0.0542(19) Uani 0.314(4) 1 d . . . . .
F3 F 0.3995(4) 0.000000 0.6048(4) 0.0336(8) Uani 1 2 d S T P . .
F4 F 0.6031(3) 0.06695(18) 0.5992(3) 0.0442(8) Uani 1 1 d . . . . .
F5 F 0.8998(3) 0.10465(14) 0.3963(3) 0.0318(6) Uani 1 1 d . . . . .
F6 F 1.1022(3) 0.24132(14) 0.6019(3) 0.0290(5) Uani 1 1 d . . . . .
F7 F 0.8975(3) 0.17213(16) 0.5988(3) 0.0335(6) Uani 1 1 d . . . . .
F8 F 0.9001(3) 0.26587(15) 0.8992(3) 0.0354(6) Uani 1 1 d . . . . .
F9 F 1.1015(3) 0.33503(16) 0.8996(3) 0.0356(6) Uani 1 1 d . . . . .
F10 F 1.1033(3) 0.40154(15) 1.1011(3) 0.0356(6) Uani 1 1 d . . . . .

loop_
_atom_site_aniso_label
_atom_site_aniso_U_11
_atom_site_aniso_U_22
_atom_site_aniso_U_33
_atom_site_aniso_U_23
_atom_site_aniso_U_13
_atom_site_aniso_U_12
Cs1A 0.0248(2) 0.0221(4) 0.0227(2) -0.0003(2) 0.00802(14) 0.0005(2)
Cs1B 0.0248(2) 0.0221(4) 0.0227(2) -0.0003(2) 0.00802(14) 0.0005(2)
Cs2 0.02435(16) 0.02926(17) 0.02449(16) 0.000 0.00834(12) 0.000
Cs3 0.02813(17) 0.02144(15) 0.02278(15) 0.000 0.00250(12) 0.000
Cs4 0.02793(12) 0.02839(12) 0.02410(11) -0.00594(9) 0.01223(9) -0.00764(9)
Cs5 0.0457(2) 0.02356(16) 0.02363(16) 0.000 0.01323(15) 0.000
Cs6 0.02890(13) 0.02589(12) 0.02974(13) -0.00043(10) 0.00929(10) 0.00271(9)
Ga1 0.0144(2) 0.0128(2) 0.0143(2) 0.000 0.00512(17) 0.000
Ga2 0.0168(3) 0.0161(3) 0.0135(3) 0.000 0.0043(2) 0.000
Ga3 0.0141(3) 0.0140(3) 0.0143(3) 0.000 0.0005(2) 0.000
Ga4 0.0153(2) 0.0142(2) 0.0143(2) 0.000 0.00616(17) 0.000
F1A 0.059(12) 0.116(17) 0.019(3) -0.024(7) 0.014(8) -0.041(10)
F1B 0.059(12) 0.116(17) 0.019(3) -0.024(7) 0.014(8) -0.041(10)
F2A 0.054(5) 0.052(5) 0.061(4) -0.010(3) 0.025(4) 0.019(4)
F2B 0.054(5) 0.052(5) 0.061(4) -0.010(3) 0.025(4) 0.019(4)
F2C 0.054(5) 0.052(5) 0.061(4) -0.010(3) 0.025(4) 0.019(4)
F3 0.0251(17) 0.052(3) 0.0251(18) 0.000 0.0104(14) 0.000
F4 0.0432(18) 0.0418(17) 0.0420(18) -0.0201(14) 0.0072(14) -0.0201(14)
F5 0.0397(15) 0.0261(12) 0.0257(12) -0.0069(10) 0.0059(11) -0.0118(11)
F6 0.0314(13) 0.0251(12) 0.0262(12) -0.0052(10) 0.0042(10) -0.0087(10)
F7 0.0335(14) 0.0428(16) 0.0327(14) 0.0007(12) 0.0223(12) -0.0013(12)
F8 0.0312(14) 0.0295(13) 0.0396(16) -0.0146(12) 0.0041(11) -0.0102(11)
F9 0.0402(16) 0.0389(15) 0.0399(16) -0.0015(13) 0.0295(13) -0.0006(13)
F10 0.0315(14) 0.0299(13) 0.0407(16) -0.0165(12) 0.0058(12) -0.0113(11)

loop_
_atom_type_symbol
_atom_type_description
_atom_type_scat_dispersion_real
_atom_type_scat_dispersion_imag
_atom_type_scat_source
F F 0.0171 0.0103 'International Tables Vol C Tables 4.2.6.8 and 6.1.1.4'
Ga Ga 0.2307 1.6083 'International Tables Vol C Tables 4.2.6.8 and 6.1.1.4'
Cs Cs -0.3680 2.1192 'International Tables Vol C Tables 4.2.6.8 and 6.1.1.4'

loop_
_geom_angle_atom_site_label_1
_geom_angle_atom_site_label_2
_geom_angle_atom_site_label_3
_geom_angle
_geom_angle_site_symmetry_1
_geom_angle_site_symmetry_3
_geom_angle_publ_flag
F2A Cs1A F2B 15.9(3) 7_556 7_556 ?
F2A Cs1A F2C 25.6(4) 7_556 8_556 ?
F2A Cs1A F5 92.2(3) 7_556 7_656 ?
F2A Cs1A F6 137.0(3) 7_556 8_455 ?
F2A Cs1A F7 88.8(3) 7_556 8_455 ?
F2A Cs1A F8 130.0(3) 7_556 . ?
F2A Cs1A F8 77.4(3) 7_556 7_657 ?
F2A Cs1A F8 79.2(3) 7_556 8_455 ?
F2A Cs1A F9 122.6(3) 7_556 8_455 ?
F2A Cs1A F9 82.8(3) 7_556 2_757 ?
F2A Cs1A F10 88.2(3) 7_556 2_757 ?
F2B Cs1A F2C 9.7(3) 7_556 8_556 ?
F2B Cs1A F5 90.1(3) 7_556 7_656 ?
F2B Cs1A F6 140.7(3) 7_556 8_455 ?
F2B Cs1A F7 99.1(2) 7_556 8_455 ?
F2B Cs1A F8 83.1(3) 7_556 7_657 ?
F2B Cs1A F8 114.9(3) 7_556 . ?
F2B Cs1A F8 93.9(3) 7_556 8_455 ?
F2B Cs1A F9 132.1(3) 7_556 8_455 ?
F2B Cs1A F9 70.2(3) 7_556 2_757 ?
F2B Cs1A F10 72.5(3) 7_556 2_757 ?
F5 Cs1A F2C 89.9(2) 7_656 8_556 ?
F5 Cs1A F7 47.99(7) 7_656 8_455 ?
F5 Cs1A F8 119.98(8) 7_656 8_455 ?
F5 Cs1A F8 164.04(9) 7_656 7_657 ?
F5 Cs1A F9 119.40(8) 7_656 2_757 ?
F5 Cs1A F10 72.96(7) 7_656 2_757 ?
F6 Cs1A F2C 141.4(2) 8_455 8_556 ?
F6 Cs1A F5 51.57(7) 8_455 7_656 ?
F6 Cs1A F7 50.76(7) 8_455 8_455 ?
F6 Cs1A F8 83.14(8) 8_455 . ?
F6 Cs1A F8 98.31(9) 8_455 8_455 ?
F6 Cs1A F8 130.99(8) 8_455 7_657 ?
F6 Cs1A F9 132.20(8) 8_455 2_757 ?
F6 Cs1A F9 82.15(9) 8_455 8_455 ?
F6 Cs1A F10 99.75(9) 8_455 2_757 ?
F7 Cs1A F2C 106.0(2) 8_455 8_556 ?
F7 Cs1A F8 118.79(8) 8_455 7_657 ?
F7 Cs1A F8 72.34(7) 8_455 8_455 ?
F7 Cs1A F9 164.74(9) 8_455 2_757 ?
F7 Cs1A F10 120.67(8) 8_455 2_757 ?
F8 Cs1A F2C 85.86(19) 7_657 8_556 ?
F8 Cs1A F2C 105.3(2) . 8_556 ?
F8 Cs1A F2C 102.38(19) 8_455 8_556 ?
F8 Cs1A F5 98.21(10) . 7_656 ?
F8 Cs1A F7 132.81(9) . 8_455 ?
F8 Cs1A F8 46.61(9) 8_455 7_657 ?
F8 Cs1A F8 132.30(6) . 8_455 ?
F8 Cs1A F8 97.75(9) . 7_657 ?
F8 Cs1A F9 83.54(9) . 8_455 ?
F8 Cs1A F9 118.10(8) 8_455 2_757 ?
F8 Cs1A F9 49.74(8) . 2_757 ?
F8 Cs1A F10 161.92(9) 8_455 2_757 ?
F8 Cs1A F10 49.92(8) . 2_757 ?
F9 Cs1A F2C 62.1(2) 2_757 8_556 ?
F9 Cs1A F2C 135.56(19) 8_455 8_556 ?
F9 Cs1A F5 132.69(9) 8_455 7_656 ?
F9 Cs1A F7 97.55(9) 8_455 8_455 ?
F9 Cs1A F8 49.69(8) 8_455 7_657 ?
F9 Cs1A F8 71.80(7) 2_757 7_657 ?
F9 Cs1A F8 50.01(8) 8_455 8_455 ?
F9 Cs1A F9 97.72(9) 8_455 2_757 ?
F9 Cs1A F10 132.21(9) 8_455 2_757 ?
F10 Cs1A F2C 63.22(19) 2_757 8_556 ?
F10 Cs1A F8 118.15(8) 2_757 7_657 ?
F10 Cs1A F9 46.64(7) 2_757 2_757 ?
F2A Cs1B F2B 17.9(4) 7_556 7_556 ?
F2A Cs1B F2C 28.0(4) 7_556 8_556 ?
F2A Cs1B F5 98.5(4) 7_556 7_656 ?
F2A Cs1B F6 141.6(4) 7_556 8_455 ?
F2A Cs1B F7 94.7(4) 7_556 8_455 ?
F2A Cs1B F8 134.5(4) 7_556 . ?
F2A Cs1B F8 82.4(4) 7_556 7_657 ?
F2A Cs1B F8 84.4(4) 7_556 8_455 ?
F2A Cs1B F9 88.1(4) 7_556 2_757 ?
F2A Cs1B F9 126.8(4) 7_556 8_455 ?
F2A Cs1B F10 94.1(4) 7_556 2_757 ?
F2B Cs1B F2C 10.2(4) 7_556 8_556 ?
F2B Cs1B F5 95.9(3) 7_556 7_656 ?
F2B Cs1B F6 145.2(3) 7_556 8_455 ?
F2B Cs1B F7 106.2(3) 7_556 8_455 ?
F2B Cs1B F8 88.6(3) 7_556 7_657 ?
F2B Cs1B F8 117.6(3) 7_556 . ?
F2B Cs1B F8 100.8(3) 7_556 8_455 ?
F2B Cs1B F9 136.9(3) 7_556 8_455 ?
F2B Cs1B F9 74.0(3) 7_556 2_757 ?
F2B Cs1B F10 76.4(3) 7_556 2_757 ?
F5 Cs1B F2C 95.2(2) 7_656 8_556 ?
F5 Cs1B F7 47.98(8) 7_656 8_455 ?
F5 Cs1B F8 120.72(11) 7_656 8_455 ?
F5 Cs1B F8 167.73(12) 7_656 7_657 ?
F5 Cs1B F9 119.81(11) 7_656 2_757 ?
F5 Cs1B F10 72.99(9) 7_656 2_757 ?
F6 Cs1B F2C 144.8(2) 8_455 8_556 ?
F6 Cs1B F5 49.75(8) 8_455 7_656 ?
F6 Cs1B F7 49.16(8) 8_455 8_455 ?
F6 Cs1B F8 123.78(10) 8_455 7_657 ?
F6 Cs1B F8 94.34(11) 8_455 8_455 ?
F6 Cs1B F9 124.37(10) 8_455 2_757 ?
F6 Cs1B F10 95.27(10) 8_455 2_757 ?
F7 Cs1B F2C 113.2(2) 8_455 8_556 ?
F7 Cs1B F8 119.78(11) 8_455 7_657 ?
F7 Cs1B F9 167.73(11) 8_455 2_757 ?
F7 Cs1B F10 120.97(11) 8_455 2_757 ?
F8 Cs1B F2C 109.6(2) 8_455 8_556 ?
F8 Cs1B F2C 91.2(2) 7_657 8_556 ?
F8 Cs1B F2C 107.6(2) . 8_556 ?
F8 Cs1B F5 93.79(11) . 7_656 ?
F8 Cs1B F6 76.12(9) . 8_455 ?
F8 Cs1B F7 124.78(10) . 8_455 ?
F8 Cs1B F7 72.74(9) 8_455 8_455 ?
F8 Cs1B F8 94.20(11) . 7_657 ?
F8 Cs1B F8 47.05(10) 8_455 7_657 ?
F8 Cs1B F8 125.24(8) . 8_455 ?
F8 Cs1B F9 119.45(11) 8_455 2_757 ?
F8 Cs1B F9 48.51(8) . 2_757 ?
F8 Cs1B F9 72.40(9) 7_657 2_757 ?
F8 Cs1B F10 48.53(8) . 2_757 ?
F8 Cs1B F10 166.28(12) 8_455 2_757 ?
F9 Cs1B F2C 139.8(2) 8_455 8_556 ?
F9 Cs1B F2C 65.5(2) 2_757 8_556 ?
F9 Cs1B F5 124.78(11) 8_455 7_656 ?
F9 Cs1B F6 75.43(9) 8_455 8_455 ?
F9 Cs1B F7 93.65(11) 8_455 8_455 ?
F9 Cs1B F8 48.67(8) 8_455 7_657 ?
F9 Cs1B F8 48.87(8) 8_455 8_455 ?
F9 Cs1B F8 76.88(9) 8_455 . ?
F9 Cs1B F9 94.17(11) 8_455 2_757 ?
F9 Cs1B F10 124.90(11) 8_455 2_757 ?
F10 Cs1B F2C 66.7(2) 2_757 8_556 ?
F10 Cs1B F8 119.23(11) 2_757 7_657 ?
F10 Cs1B F9 46.83(8) 2_757 2_757 ?
F1A Cs2 F1A 15.0(9) 6 . ?
F1A Cs2 F3 133.5(3) 6 . ?
F1A Cs2 F3 133.5(3) . . ?
F1A Cs2 F4 90.8(3) 6 2_656 ?
F1A Cs2 F4 90.8(3) . 5_656 ?
F1A Cs2 F4 84.8(3) . 2_656 ?
F1A Cs2 F4 84.8(3) 6 5_656 ?
F1A Cs2 F5 119.7(5) 6 5_656 ?
F1A Cs2 F5 85.3(3) . 6_455 ?
F1A Cs2 F5 119.7(5) . 2_656 ?
F1A Cs2 F5 76.1(4) . 1_455 ?
F1A Cs2 F5 85.3(3) 6 1_455 ?
F1A Cs2 F5 132.3(4) . 5_656 ?
F1A Cs2 F5 76.1(4) 6 6_455 ?
F1A Cs2 F5 132.3(4) 6 2_656 ?
F1A Cs2 F7 76.8(5) . 2_656 ?
F1A Cs2 F7 91.7(5) 6 2_656 ?
F1A Cs2 F7 76.8(5) 6 5_656 ?
F1A Cs2 F7 91.7(5) . 5_656 ?
F1B Cs2 F1A 12.5(5) . . ?
F1B Cs2 F1A 12.5(5) . 6 ?
F1B Cs2 F3 123.9(5) . . ?
F1B Cs2 F4 78.6(5) . 5_656 ?
F1B Cs2 F4 78.6(5) . 2_656 ?
F1B Cs2 F5 88.7(4) . 6_455 ?
F1B Cs2 F5 131.0(2) . 5_656 ?
F1B Cs2 F5 131.0(2) . 2_656 ?
F1B Cs2 F5 88.7(4) . 1_455 ?
F1B Cs2 F7 85.36(8) . 2_656 ?
F1B Cs2 F7 85.36(8) . 5_656 ?
F3 Cs2 F4 50.86(8) . 5_656 ?
F3 Cs2 F4 50.86(8) . 2_656 ?
F3 Cs2 F5 84.39(8) . 2_656 ?
F3 Cs2 F5 132.22(6) . 1_455 ?
F3 Cs2 F5 132.22(6) . 6_455 ?
F3 Cs2 F5 84.39(8) . 5_656 ?
F3 Cs2 F7 98.31(6) . 2_656 ?
F3 Cs2 F7 98.31(6) . 5_656 ?
F4 Cs2 F4 47.53(12) 2_656 5_656 ?
F4 Cs2 F5 161.72(8) 5_656 1_455 ?
F4 Cs2 F5 117.37(7) 5_656 6_455 ?
F4 Cs2 F5 117.37(7) 2_656 1_455 ?
F4 Cs2 F5 161.72(8) 2_656 6_455 ?
F4 Cs2 F7 72.07(7) 5_656 5_656 ?
F4 Cs2 F7 119.32(8) 2_656 5_656 ?
F4 Cs2 F7 119.32(8) 5_656 2_656 ?
F4 Cs2 F7 72.07(7) 2_656 2_656 ?
F5 Cs2 F4 133.89(8) 2_656 5_656 ?
F5 Cs2 F4 98.23(9) 5_656 5_656 ?
F5 Cs2 F4 133.89(8) 5_656 2_656 ?
F5 Cs2 F4 98.23(9) 2_656 2_656 ?
F5 Cs2 F5 74.85(9) 6_455 1_455 ?
F5 Cs2 F5 100.03(7) 5_656 1_455 ?
F5 Cs2 F5 49.03(9) 5_656 6_455 ?
F5 Cs2 F5 86.10(11) 2_656 5_656 ?
F5 Cs2 F5 100.03(7) 2_656 6_455 ?
F5 Cs2 F5 49.03(9) 2_656 1_455 ?
F5 Cs2 F7 45.71(7) 6_455 5_656 ?
F5 Cs2 F7 48.62(7) 5_656 5_656 ?
F5 Cs2 F7 133.63(7) 2_656 5_656 ?
F5 Cs2 F7 48.62(7) 2_656 2_656 ?
F5 Cs2 F7 120.29(7) 6_455 2_656 ?
F5 Cs2 F7 133.63(7) 5_656 2_656 ?
F5 Cs2 F7 120.29(7) 1_455 5_656 ?
F5 Cs2 F7 45.71(7) 1_455 2_656 ?
F7 Cs2 F7 163.38(11) 5_656 2_656 ?
F1A Cs3 F1A 14.1(9) 3_656 8_656 ?
F1A Cs3 F1B 7.2(5) 3_656 3_656 ?
F1A Cs3 F1B 7.2(5) 8_656 3_656 ?
F1A Cs3 F2A 34.3(5) 8_656 8_656 ?
F1A Cs3 F2A 44.9(4) 3_656 8_656 ?
F1A Cs3 F2B 51.3(4) 8_656 3_656 ?
F1A Cs3 F2B 51.3(4) 3_656 8_656 ?
F1A Cs3 F2B 43.1(5) 3_656 3_656 ?
F1A Cs3 F2B 43.1(5) 8_656 8_656 ?
F1B Cs3 F2A 40.4(4) 3_656 8_656 ?
F2B Cs3 F1B 48.1(5) 3_656 3_656 ?
F2B Cs3 F1B 48.1(5) 8_656 3_656 ?
F2B Cs3 F2A 11.6(3) 8_656 8_656 ?
F2B Cs3 F2A 55.1(3) 3_656 8_656 ?
F2B Cs3 F2B 50.6(4) 8_656 3_656 ?
F2C Cs3 F1A 52.8(4) 4_656 3_656 ?
F2C Cs3 F1A 56.2(4) 7_656 3_656 ?
F2C Cs3 F1A 56.2(4) 4_656 8_656 ?
F2C Cs3 F1A 52.8(4) 7_656 8_656 ?
F2C Cs3 F1B 55.7(6) 4_656 3_656 ?
F2C Cs3 F1B 55.7(6) 7_656 3_656 ?
F2C Cs3 F2A 46.3(4) 4_656 8_656 ?
F2C Cs3 F2A 29.1(3) 7_656 8_656 ?
F2C Cs3 F2B 18.5(3) 7_656 8_656 ?
F2C Cs3 F2B 38.3(4) 7_656 3_656 ?
F2C Cs3 F2B 18.5(3) 4_656 3_656 ?
F2C Cs3 F2B 38.3(4) 4_656 8_656 ?
F2C Cs3 F2C 22.1(5) 7_656 4_656 ?
F5 Cs3 F1A 91.4(4) 8_556 3_656 ?
F5 Cs3 F1A 81.4(4) 3_556 3_656 ?
F5 Cs3 F1A 81.4(4) 8_556 8_656 ?
F5 Cs3 F1A 91.4(4) 3_556 8_656 ?
F5 Cs3 F1B 85.3(4) 8_556 3_656 ?
F5 Cs3 F1B 85.3(4) 3_556 3_656 ?
F5 Cs3 F2A 84.8(2) 8_556 8_656 ?
F5 Cs3 F2A 125.6(2) 3_556 8_656 ?
F5 Cs3 F2B 94.2(3) 3_556 3_656 ?
F5 Cs3 F2B 132.5(2) 8_556 3_656 ?
F5 Cs3 F2B 94.2(2) 8_556 8_656 ?
F5 Cs3 F2B 132.5(2) 3_556 8_656 ?
F5 Cs3 F2C 112.5(3) 8_556 7_656 ?
F5 Cs3 F2C 130.9(3) 8_556 4_656 ?
F5 Cs3 F2C 112.5(3) 3_556 4_656 ?
F5 Cs3 F2C 130.9(3) 3_556 7_656 ?
F5 Cs3 F5 89.90(12) 3_556 8_556 ?
F10 Cs3 F1A 128.7(4) 6_565 8_656 ?
F10 Cs3 F1A 128.7(4) . 3_656 ?
F10 Cs3 F1A 117.3(5) . 8_656 ?
F10 Cs3 F1A 117.3(5) 6_565 3_656 ?
F10 Cs3 F1B 124.0(3) . 3_656 ?
F10 Cs3 F1B 124.0(3) 6_565 3_656 ?
F10 Cs3 F2A 83.9(2) . 8_656 ?
F10 Cs3 F2A 122.5(3) 6_565 8_656 ?
F10 Cs3 F2B 78.0(2) 6_565 3_656 ?
F10 Cs3 F2B 78.0(2) . 8_656 ?
F10 Cs3 F2B 111.7(3) . 3_656 ?
F10 Cs3 F2B 111.7(3) 6_565 8_656 ?
F10 Cs3 F2C 78.5(3) . 7_656 ?
F10 Cs3 F2C 78.5(3) 6_565 4_656 ?
F10 Cs3 F2C 93.5(3) 6_565 7_656 ?
F10 Cs3 F2C 93.5(3) . 4_656 ?
F10 Cs3 F5 149.37(9) . 3_556 ?
F10 Cs3 F5 149.37(9) 6_565 8_556 ?
F10 Cs3 F5 84.54(9) 6_565 3_556 ?
F10 Cs3 F5 84.54(9) . 8_556 ?
F10 Cs3 F10 85.12(13) . 6_565 ?
F1A Cs4 F1A 7.0(5) 2_656 5_656 ?
F1A Cs4 F1B 11.3(5) 2_656 5_656 ?
F1A Cs4 F2A 52.0(4) 2_656 1_656 ?
F1A Cs4 F2A 36.3(5) 2_656 2_656 ?
F1A Cs4 F6 154.0(3) 2_656 8_455 ?
F1B Cs4 F1A 4.7(5) 5_656 5_656 ?
F1B Cs4 F2A 53.5(6) 5_656 1_656 ?
F1B Cs4 F2A 44.3(6) 5_656 2_656 ?
F1B Cs4 F6 153.2(6) 5_656 8_455 ?
F2A Cs4 F1A 42.0(4) 2_656 5_656 ?
F2A Cs4 F1A 54.1(4) 1_656 5_656 ?
F2A Cs4 F2A 29.3(5) 1_656 2_656 ?
F2A Cs4 F6 154.3(2) 2_656 8_455 ?
F2A Cs4 F6 153.2(2) 1_656 8_455 ?
F2B Cs4 F1A 52.9(4) 1_656 2_656 ?
F2B Cs4 F1A 52.8(3) 1_656 5_656 ?
F2B Cs4 F1B 50.7(6) 1_656 5_656 ?
F2B Cs4 F2A 40.7(3) 1_656 2_656 ?
F2B Cs4 F2A 14.7(3) 1_656 1_656 ?
F2B Cs4 F2C 18.5(3) 1_656 2_656 ?
F2B Cs4 F6 152.7(2) 1_656 8_455 ?
F2C Cs4 F1A 47.6(4) 2_656 2_656 ?
F2C Cs4 F1A 44.8(4) 2_656 5_656 ?
F2C Cs4 F1B 41.3(6) 2_656 5_656 ?
F2C Cs4 F2A 50.7(3) 2_656 2_656 ?
F2C Cs4 F2A 31.8(4) 2_656 1_656 ?
F2C Cs4 F6 152.0(2) 2_656 8_455 ?
F4 Cs4 F1A 89.0(4) . 2_656 ?
F4 Cs4 F1A 83.0(3) . 5_656 ?
F4 Cs4 F1B 80.8(6) . 5_656 ?
F4 Cs4 F2A 125.0(3) . 2_656 ?
F4 Cs4 F2A 124.0(3) . 1_656 ?
F4 Cs4 F2B 111.1(3) . 1_656 ?
F4 Cs4 F2C 92.7(3) . 2_656 ?
F4 Cs4 F6 76.13(9) . 8_455 ?
F4 Cs4 F7 88.40(10) . . ?
F4 Cs4 F8 154.82(10) . . ?
F4 Cs4 F9 87.76(11) . 8_455 ?
F6 Cs4 F1A 152.7(3) 8_455 5_656 ?
F7 Cs4 F1A 86.3(3) . 5_656 ?
F7 Cs4 F1A 82.7(3) . 2_656 ?
F7 Cs4 F1B 90.3(5) . 5_656 ?
F7 Cs4 F2A 89.3(2) . 2_656 ?
F7 Cs4 F2A 118.5(3) . 1_656 ?
F7 Cs4 F2B 129.3(2) . 1_656 ?
F7 Cs4 F2C 130.2(3) . 2_656 ?
F7 Cs4 F6 75.82(9) . 8_455 ?
F7 Cs4 F8 85.89(10) . . ?
F7 Cs4 F9 153.30(9) . 8_455 ?
F8 Cs4 F1A 120.9(3) . 5_656 ?
F8 Cs4 F1A 114.5(4) . 2_656 ?
F8 Cs4 F1B 123.7(5) . 5_656 ?
F8 Cs4 F2A 79.9(3) . 1_656 ?
F8 Cs4 F2A 79.5(3) . 2_656 ?
F8 Cs4 F2B 91.2(3) . 1_656 ?
F8 Cs4 F2C 109.6(3) . 2_656 ?
F8 Cs4 F6 78.69(8) . 8_455 ?
F8 Cs4 F9 86.43(10) . 8_455 ?
F9 Cs4 F1A 123.6(3) 8_455 2_656 ?
F9 Cs4 F1A 119.4(2) 8_455 5_656 ?
F9 Cs4 F1B 115.1(5) 8_455 5_656 ?
F9 Cs4 F2A 114.3(3) 8_455 2_656 ?
F9 Cs4 F2A 85.1(2) 8_455 1_656 ?
F9 Cs4 F2B 76.4(2) 8_455 1_656 ?
F9 Cs4 F2C 76.4(3) 8_455 2_656 ?
F9 Cs4 F6 77.61(9) 8_455 8_455 ?
F2C Cs5 F2B 10.5(3) 8_556 7_556 ?
F2C Cs5 F2B 33.5(3) 3_556 7_556 ?
F2C Cs5 F2C 23.8(6) 8_556 3_556 ?
F2C Cs5 F3 137.3(3) 3_556 7_657 ?
F2C Cs5 F3 137.3(3) 8_556 7_657 ?
F2C Cs5 F4 87.6(3) 3_556 4_657 ?
F2C Cs5 F4 87.6(3) 8_556 7_657 ?
F2C Cs5 F4 97.0(3) 8_556 4_657 ?
F2C Cs5 F4 97.0(3) 3_556 7_657 ?
F2C Cs5 F9 97.4(3) 3_556 2_757 ?
F2C Cs5 F9 73.8(3) 3_556 5_767 ?
F2C Cs5 F9 97.4(3) 8_556 5_767 ?
F2C Cs5 F9 73.8(3) 8_556 2_757 ?
F2C Cs5 F10 117.5(3) 8_556 . ?
F2C Cs5 F10 73.8(3) 3_556 5_767 ?
F2C Cs5 F10 117.5(3) 3_556 6_565 ?
F2C Cs5 F10 73.8(3) 8_556 2_757 ?
F2C Cs5 F10 136.5(3) 3_556 . ?
F2C Cs5 F10 87.7(3) 3_556 2_757 ?
F2C Cs5 F10 87.7(3) 8_556 5_767 ?
F2C Cs5 F10 136.5(3) 8_556 6_565 ?
F3 Cs5 F2B 138.5(2) 7_657 7_556 ?
F3 Cs5 F4 50.53(8) 7_657 7_657 ?
F3 Cs5 F4 50.53(8) 7_657 4_657 ?
F3 Cs5 F9 97.82(6) 7_657 2_757 ?
F3 Cs5 F9 97.82(6) 7_657 5_767 ?
F3 Cs5 F10 130.47(7) 7_657 2_757 ?
F3 Cs5 F10 81.62(8) 7_657 6_565 ?
F3 Cs5 F10 81.62(8) 7_657 . ?
F3 Cs5 F10 130.47(7) 7_657 5_767 ?
F4 Cs5 F2B 88.0(2) 7_657 7_556 ?
F4 Cs5 F2B 104.74(19) 4_657 7_556 ?
F4 Cs5 F4 46.94(12) 4_657 7_657 ?
F4 Cs5 F10 120.47(7) 7_657 2_757 ?
F4 Cs5 F10 120.47(7) 4_657 5_767 ?
F4 Cs5 F10 165.73(9) 7_657 5_767 ?
F4 Cs5 F10 165.73(9) 4_657 2_757 ?
F9 Cs5 F2B 63.88(19) 2_757 7_556 ?
F9 Cs5 F2B 106.2(2) 5_767 7_556 ?
F9 Cs5 F4 120.39(8) 5_767 7_657 ?
F9 Cs5 F4 73.58(8) 2_757 7_657 ?
F9 Cs5 F4 73.58(8) 5_767 4_657 ?
F9 Cs5 F4 120.39(8) 2_757 4_657 ?
F9 Cs5 F9 163.75(12) 2_757 5_767 ?
F9 Cs5 F10 47.07(7) 5_767 5_767 ?
F9 Cs5 F10 47.07(7) 2_757 2_757 ?
F9 Cs5 F10 117.85(7) 2_757 5_767 ?
F9 Cs5 F10 117.85(7) 5_767 2_757 ?
F10 Cs5 F2B 64.91(18) 2_757 7_556 ?
F10 Cs5 F2B 89.8(2) 5_767 7_556 ?
F10 Cs5 F2B 139.4(2) 6_565 7_556 ?
F10 Cs5 F2B 107.08(17) . 7_556 ?
F10 Cs5 F4 98.63(9) 6_565 4_657 ?
F10 Cs5 F4 131.37(8) 6_565 7_657 ?
F10 Cs5 F4 131.37(8) . 4_657 ?
F10 Cs5 F4 98.63(9) . 7_657 ?
F10 Cs5 F9 128.77(8) . 5_767 ?
F10 Cs5 F9 128.77(8) 6_565 2_757 ?
F10 Cs5 F9 49.94(7) . 2_757 ?
F10 Cs5 F9 49.94(7) 6_565 5_767 ?
F10 Cs5 F10 95.49(8) . 5_767 ?
F10 Cs5 F10 70.90(10) 2_757 5_767 ?
F10 Cs5 F10 49.59(9) . 2_757 ?
F10 Cs5 F10 79.78(12) 6_565 . ?
F10 Cs5 F10 95.49(8) 6_565 2_757 ?
F10 Cs5 F10 49.59(9) 6_565 5_767 ?
F3 Cs6 F4 47.37(9) 3 8 ?
F3 Cs6 F6 121.32(8) 3 8_455 ?
F3 Cs6 F8 116.95(8) 3 . ?
F3 Cs6 F9 88.82(9) 3 . ?
F3 Cs6 F10 70.68(8) 3 2_757 ?
F4 Cs6 F3 47.65(9) 7_656 3 ?
F4 Cs6 F4 47.21(10) 7_656 8 ?
F4 Cs6 F5 92.54(8) 7_656 7_656 ?
F4 Cs6 F6 121.50(7) 7_656 8_455 ?
F4 Cs6 F8 162.80(7) 7_656 . ?
F4 Cs6 F8 118.35(7) 8 . ?
F4 Cs6 F9 71.88(7) 8 . ?
F4 Cs6 F9 118.70(7) 7_656 . ?
F4 Cs6 F10 118.21(7) 7_656 2_757 ?
F4 Cs6 F10 90.73(9) 8 2_757 ?
F5 Cs6 F3 73.73(8) 7_656 3 ?
F5 Cs6 F4 120.91(7) 7_656 8 ?
F5 Cs6 F6 47.70(6) 7_656 8_455 ?
F5 Cs6 F8 88.94(8) 7_656 . ?
F5 Cs6 F9 117.21(7) 7_656 . ?
F5 Cs6 F10 70.99(7) 7_656 2_757 ?
F6 Cs6 F3 117.37(8) . 3 ?
F6 Cs6 F3 118.72(8) 2_756 3 ?
F6 Cs6 F4 166.87(6) 8_455 8 ?
F6 Cs6 F4 70.05(7) . 8 ?
F6 Cs6 F4 71.31(8) 2_756 7_656 ?
F6 Cs6 F4 90.64(9) . 7_656 ?
F6 Cs6 F4 89.83(9) 2_756 8 ?
F6 Cs6 F5 119.86(7) 2_756 7_656 ?
F6 Cs6 F5 166.72(6) . 7_656 ?
F6 Cs6 F6 91.93(8) 2_756 8_455 ?
F6 Cs6 F6 120.351(15) . 8_455 ?
F6 Cs6 F6 49.46(9) 2_756 . ?
F6 Cs6 F7 71.75(7) 2_756 7_656 ?
F6 Cs6 F7 120.88(7) . 7_656 ?
F6 Cs6 F8 122.31(7) 2_756 . ?
F6 Cs6 F8 71.26(7) 8_455 . ?
F6 Cs6 F8 91.83(8) . . ?
F6 Cs6 F9 72.04(7) . . ?
F6 Cs6 F9 121.35(7) 2_756 . ?
F6 Cs6 F9 117.75(7) 8_455 . ?
F6 Cs6 F10 166.48(6) 2_756 2_757 ?
F6 Cs6 F10 118.46(7) . 2_757 ?
F6 Cs6 F10 90.58(7) 8_455 2_757 ?
F7 Cs6 F3 165.68(8) . 3 ?
F7 Cs6 F3 93.52(9) 7_656 3 ?
F7 Cs6 F4 120.71(8) . 7_656 ?
F7 Cs6 F4 74.11(7) 7_656 7_656 ?
F7 Cs6 F4 121.23(7) 7_656 8 ?
F7 Cs6 F4 119.59(8) . 8 ?
F7 Cs6 F5 48.20(7) 7_656 7_656 ?
F7 Cs6 F5 118.25(7) . 7_656 ?
F7 Cs6 F6 70.68(7) . 8_455 ?
F7 Cs6 F6 49.74(7) . . ?
F7 Cs6 F6 49.59(7) . 2_756 ?
F7 Cs6 F6 47.62(7) 7_656 8_455 ?
F7 Cs6 F7 89.95(8) . 7_656 ?
F7 Cs6 F8 72.97(7) . . ?
F7 Cs6 F8 118.58(7) 7_656 . ?
F7 Cs6 F9 163.17(7) 7_656 . ?
F7 Cs6 F9 91.87(8) . . ?
F7 Cs6 F10 119.36(7) . 2_757 ?
F7 Cs6 F10 119.02(7) 7_656 2_757 ?
F8 Cs6 F9 46.63(7) . . ?
F8 Cs6 F10 46.53(7) . 2_757 ?
F9 Cs6 F10 46.50(7) . 2_757 ?
Cs1A Ga1 Cs1A 64.62(3) 8 2_757 ?
Cs1A Ga1 Cs1A 86.69(4) 8 7_657 ?
Cs1A Ga1 Cs1A 64.62(3) 7_657 . ?
Cs1A Ga1 Cs1A 104.42(2) 7_657 2_757 ?
Cs1A Ga1 Cs1A 104.42(2) 8 . ?
Cs1A Ga1 Cs1A 165.81(4) 2_757 . ?
Cs1A Ga1 Cs5 168.25(2) 8 . ?
Cs1A Ga1 Cs5 106.801(19) . 5_767 ?
Cs1A Ga1 Cs5 103.70(2) 7_657 . ?
Cs1A Ga1 Cs5 85.26(2) 2_757 5_767 ?
Cs1A Ga1 Cs5 106.800(19) 2_757 . ?
Cs1A Ga1 Cs5 103.70(2) 8 5_767 ?
Cs1A Ga1 Cs5 85.26(2) . . ?
Cs1A Ga1 Cs5 168.25(2) 7_657 5_767 ?
Cs5 Ga1 Cs5 66.571(13) 5_767 . ?
F8 Ga1 Cs1A 120.33(10) . 2_757 ?
F8 Ga1 Cs1A 57.84(10) . 8 ?
F8 Ga1 Cs1A 59.59(11) 2_757 8 ?
F8 Ga1 Cs1A 47.05(10) 2_757 2_757 ?
F8 Ga1 Cs1A 120.33(10) 2_757 . ?
F8 Ga1 Cs1A 59.59(11) . 7_657 ?
F8 Ga1 Cs1A 57.84(10) 2_757 7_657 ?
F8 Ga1 Cs1A 47.05(10) . . ?
F8 Ga1 Cs5 132.30(10) . . ?
F8 Ga1 Cs5 132.30(10) 2_757 5_767 ?
F8 Ga1 Cs5 121.38(11) . 5_767 ?
F8 Ga1 Cs5 121.38(11) 2_757 . ?
F8 Ga1 F8 88.9(2) . 2_757 ?
F8 Ga1 F9 90.69(15) . 2_757 ?
F8 Ga1 F9 90.05(15) . . ?
F8 Ga1 F9 90.69(15) 2_757 . ?
F8 Ga1 F9 90.05(15) 2_757 2_757 ?
F8 Ga1 F10 90.22(14) 2_757 . ?
F8 Ga1 F10 178.73(14) . . ?
F8 Ga1 F10 178.73(14) 2_757 2_757 ?
F8 Ga1 F10 90.21(14) . 2_757 ?
F9 Ga1 Cs1A 133.85(10) 2_757 8 ?
F9 Ga1 Cs1A 133.85(10) . 7_657 ?
F9 Ga1 Cs1A 120.73(11) 2_757 2_757 ?
F9 Ga1 Cs1A 120.73(11) . . ?
F9 Ga1 Cs1A 47.18(10) . 8 ?
F9 Ga1 Cs1A 59.42(11) . 2_757 ?
F9 Ga1 Cs1A 47.18(10) 2_757 7_657 ?
F9 Ga1 Cs1A 59.42(11) 2_757 . ?
F9 Ga1 Cs5 122.09(10) 2_757 5_767 ?
F9 Ga1 Cs5 122.09(10) . . ?
F9 Ga1 Cs5 56.89(10) . 5_767 ?
F9 Ga1 Cs5 56.89(10) 2_757 . ?
F9 Ga1 F9 179.0(2) 2_757 . ?
F9 Ga1 F10 90.20(15) 2_757 . ?
F9 Ga1 F10 90.20(15) . 2_757 ?
F9 Ga1 F10 89.08(15) 2_757 2_757 ?
F9 Ga1 F10 89.08(15) . . ?
F10 Ga1 Cs1A 58.41(10) . 2_757 ?
F10 Ga1 Cs1A 120.91(10) 2_757 7_657 ?
F10 Ga1 Cs1A 120.56(11) 2_757 8 ?
F10 Ga1 Cs1A 58.41(10) 2_757 . ?
F10 Ga1 Cs1A 120.56(11) . 7_657 ?
F10 Ga1 Cs1A 134.21(10) 2_757 2_757 ?
F10 Ga1 Cs1A 120.91(10) . 8 ?
F10 Ga1 Cs1A 134.21(10) . . ?
F10 Ga1 Cs5 48.97(10) 2_757 5_767 ?
F10 Ga1 Cs5 58.77(11) 2_757 . ?
F10 Ga1 Cs5 58.77(11) . 5_767 ?
F10 Ga1 Cs5 48.97(10) . . ?
F10 Ga1 F10 90.7(2) 2_757 . ?
F1A Ga2 F1A 180.0(14) 6 2 ?
F1A Ga2 F1A 157.1(15) . 2 ?
F1A Ga2 F1A 22.9(15) 5 2 ?
F1A Ga2 F1A 180.0(3) . 5 ?
F1A Ga2 F1A 157.1(15) 5 6 ?
F1A Ga2 F1A 22.9(15) . 6 ?
F1A Ga2 F2C 90.7(6) 6 5 ?
F1A Ga2 F2C 89.3(6) 6 . ?
F1A Ga2 F2C 97.7(6) . 5 ?
F1A Ga2 F2C 82.3(6) 5 5 ?
F1A Ga2 F2C 90.7(6) 2 . ?
F1A Ga2 F2C 82.3(6) . . ?
F1A Ga2 F2C 97.7(6) 5 . ?
F1A Ga2 F2C 89.3(6) 2 5 ?
F1B Ga2 F1A 161.0(7) 5 . ?
F1B Ga2 F1A 161.0(7) 5 6 ?
F1B Ga2 F1A 161.0(7) . 5 ?
F1B Ga2 F1A 161.0(7) . 2 ?
F1B Ga2 F1A 19.0(7) . 6 ?
F1B Ga2 F1A 19.0(7) 5 2 ?
F1B Ga2 F1A 19.0(7) . . ?
F1B Ga2 F1A 19.0(7) 5 5 ?
F1B Ga2 F1B 180.0 . 5 ?
F1B Ga2 F2C 108.9(8) 5 . ?
F1B Ga2 F2C 71.1(8) 5 5 ?
F1B Ga2 F2C 71.1(8) . . ?
F1B Ga2 F2C 108.9(8) . 5 ?
F2A Ga2 F1A 85.3(8) . 6 ?
F2A Ga2 F1A 85.3(8) 6 . ?
F2A Ga2 F1A 64.0(9) 6 6 ?
F2A Ga2 F1A 116.0(9) 6 2 ?
F2A Ga2 F1A 116.0(9) 5 . ?
F2A Ga2 F1A 64.0(9) 2 2 ?
F2A Ga2 F1A 116.0(9) 2 6 ?
F2A Ga2 F1A 64.0(9) . . ?
F2A Ga2 F1A 94.7(8) 2 . ?
F2A Ga2 F1A 64.0(9) 5 5 ?
F2A Ga2 F1A 94.7(8) 5 6 ?
F2A Ga2 F1A 116.0(9) . 5 ?
F2A Ga2 F1A 85.3(8) 5 2 ?
F2A Ga2 F1A 94.7(8) 6 5 ?
F2A Ga2 F1A 85.3(8) 2 5 ?
F2A Ga2 F1A 94.7(8) . 2 ?
F2A Ga2 F1B 99.4(6) 2 . ?
F2A Ga2 F1B 99.4(6) 6 5 ?
F2A Ga2 F1B 80.6(6) 5 5 ?
F2A Ga2 F1B 99.4(6) 5 . ?
F2A Ga2 F1B 80.6(6) 2 5 ?
F2A Ga2 F1B 80.6(6) . . ?
F2A Ga2 F1B 99.4(6) . 5 ?
F2A Ga2 F1B 80.6(6) 6 . ?
F2A Ga2 F2A 128.1(10) 6 . ?
F2A Ga2 F2A 180.0 5 . ?
F2A Ga2 F2A 51.9(10) 2 . ?
F2A Ga2 F2A 180.0(9) 6 2 ?
F2A Ga2 F2A 51.9(10) 6 5 ?
F2A Ga2 F2A 128.1(10) 2 5 ?
F2A Ga2 F2C 92.1(6) 5 5 ?
F2A Ga2 F2C 87.9(6) 5 . ?
F2A Ga2 F2C 54.2(6) 6 5 ?
F2A Ga2 F2C 87.9(6) . 5 ?
F2A Ga2 F2C 92.1(6) . . ?
F2A Ga2 F2C 125.8(6) 6 . ?
F2A Ga2 F2C 54.2(6) 2 . ?
F2A Ga2 F2C 125.8(6) 2 5 ?
F2C Ga2 F2C 180.0 . 5 ?
Cs2 Ga3 Cs2 180.0 5_656 . ?
Cs2 Ga3 Cs5 94.649(9) 5_656 3_444 ?
Cs2 Ga3 Cs5 85.351(9) 5_656 7_657 ?
Cs2 Ga3 Cs5 94.649(9) . 7_657 ?
Cs2 Ga3 Cs5 85.351(9) . 3_444 ?
Cs2 Ga3 Cs6 66.390(5) 5_656 4_646 ?
Cs2 Ga3 Cs6 66.390(5) . 8_455 ?
Cs2 Ga3 Cs6 113.610(5) 5_656 8_455 ?
Cs2 Ga3 Cs6 113.610(5) . 4_646 ?
Cs5 Ga3 Cs5 180.0 7_657 3_444 ?
Cs5 Ga3 Cs6 111.903(5) 7_657 4_646 ?
Cs5 Ga3 Cs6 68.097(5) 7_657 8_455 ?
Cs5 Ga3 Cs6 111.903(5) 3_444 8_455 ?
Cs5 Ga3 Cs6 68.097(5) 3_444 4_646 ?
Cs6 Ga3 Cs6 180.0 4_646 8_455 ?
F3 Ga3 Cs2 132.72(13) . 5_656 ?
F3 Ga3 Cs2 132.73(13) 5_656 . ?
F3 Ga3 Cs2 47.28(13) . . ?
F3 Ga3 Cs2 47.27(13) 5_656 5_656 ?
F3 Ga3 Cs5 47.37(13) 5_656 3_444 ?
F3 Ga3 Cs5 132.63(13) 5_656 7_657 ?
F3 Ga3 Cs5 132.63(13) . 3_444 ?
F3 Ga3 Cs5 47.37(13) . 7_657 ?
F3 Ga3 Cs6 124.792(5) 5_656 8_455 ?
F3 Ga3 Cs6 55.208(5) . 8_455 ?
F3 Ga3 Cs6 124.792(5) . 4_646 ?
F3 Ga3 Cs6 55.208(5) 5_656 4_646 ?
F3 Ga3 F3 180.0 5_656 . ?
F4 Ga3 Cs2 121.68(12) 2_656 5_656 ?
F4 Ga3 Cs2 121.68(12) 6 . ?
F4 Ga3 Cs2 58.32(12) 2_656 . ?
F4 Ga3 Cs2 58.32(12) 5_656 . ?
F4 Ga3 Cs2 121.68(12) . . ?
F4 Ga3 Cs2 121.68(12) 5_656 5_656 ?
F4 Ga3 Cs2 58.32(12) 6 5_656 ?
F4 Ga3 Cs2 58.32(12) . 5_656 ?
F4 Ga3 Cs5 58.73(12) 2_656 3_444 ?
F4 Ga3 Cs5 121.27(12) 6 3_444 ?
F4 Ga3 Cs5 121.27(12) 5_656 7_657 ?
F4 Ga3 Cs5 121.27(12) . 3_444 ?
F4 Ga3 Cs5 58.73(12) 5_656 3_444 ?
F4 Ga3 Cs5 58.73(12) 6 7_657 ?
F4 Ga3 Cs5 121.27(12) 2_656 7_657 ?
F4 Ga3 Cs5 58.73(12) . 7_657 ?
F4 Ga3 Cs6 55.79(12) 5_656 4_646 ?
F4 Ga3 Cs6 124.21(12) 5_656 8_455 ?
F4 Ga3 Cs6 55.79(12) . 8_455 ?
F4 Ga3 Cs6 53.57(12) 6 4_646 ?
F4 Ga3 Cs6 126.43(12) 6 8_455 ?
F4 Ga3 Cs6 126.43(12) 2_656 4_646 ?
F4 Ga3 Cs6 124.21(12) . 4_646 ?
F4 Ga3 Cs6 53.57(12) 2_656 8_455 ?
F4 Ga3 F3 89.70(15) 6 5_656 ?
F4 Ga3 F3 90.30(15) 5_656 5_656 ?
F4 Ga3 F3 90.29(15) . . ?
F4 Ga3 F3 90.30(15) 2_656 5_656 ?
F4 Ga3 F3 89.70(15) 2_656 . ?
F4 Ga3 F3 89.71(15) . 5_656 ?
F4 Ga3 F3 89.70(15) 5_656 . ?
F4 Ga3 F3 90.30(15) 6 . ?
F4 Ga3 F4 180.0(2) 6 2_656 ?
F4 Ga3 F4 89.5(2) 6 . ?
F4 Ga3 F4 90.5(2) 5_656 6 ?
F4 Ga3 F4 90.5(2) 2_656 . ?
F4 Ga3 F4 180.0 5_656 . ?
F4 Ga3 F4 89.5(2) 5_656 2_656 ?
Cs1A Ga4 Cs1A 169.99(4) 8 7_656 ?
Cs1A Ga4 Cs1B 4.58(3) 7_656 7_656 ?
Cs1A Ga4 Cs1B 173.39(5) 7_656 8 ?
Cs1A Ga4 Cs1B 173.39(5) 8 7_656 ?
Cs1A Ga4 Cs1B 4.58(3) 8 8 ?
Cs1A Ga4 Cs6 103.43(2) 8 2_756 ?
Cs1A Ga4 Cs6 103.43(2) 7_656 . ?
Cs1A Ga4 Cs6 68.121(17) 7_656 2_756 ?
Cs1A Ga4 Cs6 68.121(17) 8 . ?
Cs1B Ga4 Cs1B 177.73(7) 8 7_656 ?
Cs6 Ga4 Cs1B 70.06(4) 2_756 7_656 ?
Cs6 Ga4 Cs1B 70.06(4) . 8 ?
Cs6 Ga4 Cs1B 108.01(3) . 7_656 ?
Cs6 Ga4 Cs1B 108.01(3) 2_756 8 ?
Cs6 Ga4 Cs6 72.729(13) 2_756 . ?
F5 Ga4 Cs1A 131.98(9) 2_756 7_656 ?
F5 Ga4 Cs1A 131.98(9) . 8 ?
F5 Ga4 Cs1A 56.97(9) . 7_656 ?
F5 Ga4 Cs1A 56.97(9) 2_756 8 ?
F5 Ga4 Cs1B 127.41(9) . 8 ?
F5 Ga4 Cs1B 54.60(10) . 7_656 ?
F5 Ga4 Cs1B 54.59(10) 2_756 8 ?
F5 Ga4 Cs1B 127.41(10) 2_756 7_656 ?
F5 Ga4 Cs6 124.51(9) . 2_756 ?
F5 Ga4 Cs6 125.24(10) . . ?
F5 Ga4 Cs6 125.24(10) 2_756 2_756 ?
F5 Ga4 Cs6 124.51(9) 2_756 . ?
F5 Ga4 F5 89.52(18) 2_756 . ?
F6 Ga4 Cs1A 122.59(9) . 7_656 ?
F6 Ga4 Cs1A 122.59(9) 2_756 8 ?
F6 Ga4 Cs1A 48.56(9) . 8 ?
F6 Ga4 Cs1A 48.56(9) 2_756 7_656 ?
F6 Ga4 Cs1B 124.89(10) . 7_656 ?
F6 Ga4 Cs1B 53.13(9) . 8 ?
F6 Ga4 Cs1B 124.89(10) 2_756 8 ?
F6 Ga4 Cs1B 53.13(9) 2_756 7_656 ?
F6 Ga4 Cs6 54.90(9) 2_756 . ?
F6 Ga4 Cs6 54.90(9) . 2_756 ?
F6 Ga4 Cs6 55.75(9) 2_756 2_756 ?
F6 Ga4 Cs6 55.74(9) . . ?
F6 Ga4 F5 90.21(12) 2_756 . ?
F6 Ga4 F5 178.87(14) 2_756 2_756 ?
F6 Ga4 F5 178.87(14) . . ?
F6 Ga4 F5 90.21(12) . 2_756 ?
F6 Ga4 F6 90.09(17) 2_756 . ?
F7 Ga4 Cs1A 120.97(10) . 7_656 ?
F7 Ga4 Cs1A 59.17(10) . 8 ?
F7 Ga4 Cs1A 59.18(10) 2_756 7_656 ?
F7 Ga4 Cs1A 120.97(10) 2_756 8 ?
F7 Ga4 Cs1B 123.50(11) 2_756 8 ?
F7 Ga4 Cs1B 56.54(11) . 8 ?
F7 Ga4 Cs1B 123.50(11) . 7_656 ?
F7 Ga4 Cs1B 56.54(11) 2_756 7_656 ?
F7 Ga4 Cs6 127.07(10) 2_756 . ?
F7 Ga4 Cs6 54.35(10) 2_756 2_756 ?
F7 Ga4 Cs6 127.07(10) . 2_756 ?
F7 Ga4 Cs6 54.34(10) . . ?
F7 Ga4 F5 90.16(14) . . ?
F7 Ga4 F5 88.83(14) 2_756 . ?
F7 Ga4 F5 88.83(14) . 2_756 ?
F7 Ga4 F5 90.16(14) 2_756 2_756 ?
F7 Ga4 F6 90.08(14) . 2_756 ?
F7 Ga4 F6 90.08(14) 2_756 . ?
F7 Ga4 F6 90.92(14) 2_756 2_756 ?
F7 Ga4 F6 90.92(14) . . ?
F7 Ga4 F7 178.6(2) . 2_756 ?
Cs1B F1A Cs4 177.2(5) 7_556 5_656 ?
Cs2 F1A Cs1B 104.2(6) . 7_556 ?
Cs2 F1A Cs3 84.6(4) . 3_344 ?
Cs2 F1A Cs4 73.1(5) . 5_656 ?
Cs2 F1A Cs4 83.7(5) . 2_656 ?
Cs3 F1A Cs1B 68.3(4) 3_344 7_556 ?
Cs3 F1A Cs4 130.1(7) 3_344 2_656 ?
Cs3 F1A Cs4 110.5(6) 3_344 5_656 ?
Cs4 F1A Cs1B 68.0(5) 2_656 7_556 ?
Cs4 F1A Cs4 112.0(4) 2_656 5_656 ?
Ga2 F1A Cs1B 97.1(8) . 7_556 ?
Ga2 F1A Cs2 158.7(12) . . ?
Ga2 F1A Cs3 102.5(6) . 3_344 ?
Ga2 F1A Cs4 105.7(7) . 2_656 ?
Ga2 F1A Cs4 85.6(7) . 5_656 ?
F1A F1A Cs1B 149.4(3) 6 7_556 ?
F1A F1A Cs2 82.5(5) 6 . ?
F1A F1A Cs3 82.9(5) 6 3_344 ?
F1A F1A Cs4 142.5(4) 6 2_656 ?
F1A F1A Cs4 30.5(2) 6 5_656 ?
F1A F1A Ga2 78.6(7) 6 . ?
F1B F1A Cs1B 157(3) . 7_556 ?
F1B F1A Cs2 81(5) . . ?
F1B F1A Cs3 135(3) . 3_344 ?
F1B F1A Cs4 90(3) . 2_656 ?
F1B F1A Cs4 25(3) . 5_656 ?
F1B F1A Ga2 80(4) . . ?
F1B F1A F1A 53(3) . 6 ?
Cs2 F1B Cs3 76.9(6) . 3_344 ?
Cs2 F1B Cs4 83.1(7) . 2_656 ?
Cs2 F1B Cs4 83.1(7) . 5_656 ?
Cs4 F1B Cs3 113.0(4) 5_656 3_344 ?
Cs4 F1B Cs3 113.0(4) 2_656 3_344 ?
Cs4 F1B Cs4 127.0(9) 2_656 5_656 ?
Ga2 F1B Cs2 164.3(12) . . ?
Ga2 F1B Cs3 87.5(9) . 3_344 ?
Ga2 F1B Cs4 103.4(7) . 5_656 ?
Ga2 F1B Cs4 103.4(7) . 2_656 ?
F1A F1B Cs2 87(4) 6 . ?
F1A F1B Cs2 87(4) . . ?
F1A F1B Cs3 38(3) . 3_344 ?
F1A F1B Cs3 38(3) 6 3_344 ?
F1A F1B Cs4 151(3) . 5_656 ?
F1A F1B Cs4 78(3) . 2_656 ?
F1A F1B Cs4 151(3) 6 2_656 ?
F1A F1B Cs4 78(3) 6 5_656 ?
F1A F1B Ga2 81(5) . . ?
F1A F1B Ga2 81(5) 6 . ?
F1A F1B F1A 74(6) . 6 ?
Cs1A F2A Cs1B 102.7(4) 7_556 8_454 ?
Cs1A F2A Cs3 76.5(3) 7_556 3_344 ?
Cs1A F2A Cs4 86.6(4) 7_556 1_454 ?
Cs1A F2A Cs4 81.9(4) 7_556 2_656 ?
Cs1B F2A Cs1A 0.58(9) 7_556 7_556 ?
Cs1B F2A Cs1B 103.3(5) 7_556 8_454 ?
Cs1B F2A Cs3 76.0(4) 7_556 3_344 ?
Cs1B F2A Cs4 81.9(4) 7_556 2_656 ?
Cs1B F2A Cs4 87.0(4) 7_556 1_454 ?
Cs3 F2A Cs1B 178.3(5) 3_344 8_454 ?
Cs4 F2A Cs1B 67.6(3) 2_656 8_454 ?
Cs4 F2A Cs1B 65.6(3) 1_454 8_454 ?
Cs4 F2A Cs3 115.8(5) 1_454 3_344 ?
Cs4 F2A Cs3 110.7(4) 2_656 3_344 ?
Cs4 F2A Cs4 127.6(5) 1_454 2_656 ?
Ga2 F2A Cs1A 163.6(8) . 7_556 ?
Ga2 F2A Cs1B 93.2(5) . 8_454 ?
Ga2 F2A Cs1B 163.1(8) . 7_556 ?
Ga2 F2A Cs3 87.4(6) . 3_344 ?
Ga2 F2A Cs4 103.6(6) . 1_454 ?
Ga2 F2A Cs4 101.1(6) . 2_656 ?
F2A F2A Cs1A 131.5(4) 2 7_556 ?
F2A F2A Cs1B 132.0(4) 2 7_556 ?
F2A F2A Cs1B 29.3(2) 2 8_454 ?
F2A F2A Cs3 151.1(3) 2 3_344 ?
F2A F2A Cs4 77.7(10) 2 1_454 ?
F2A F2A Cs4 73.0(10) 2 2_656 ?
F2A F2A Ga2 64.1(5) 2 . ?
F2A F2A F2C 108.0(11) 2 2 ?
F2B F2A Cs1A 91.4(13) . 7_556 ?
F2B F2A Cs1B 91.2(13) . 7_556 ?
F2B F2A Cs1B 132.5(17) . 8_454 ?
F2B F2A Cs3 49.2(15) . 3_344 ?
F2B F2A Cs4 159.9(18) . 2_656 ?
F2B F2A Cs4 70.3(16) . 1_454 ?
F2B F2A Ga2 80.4(14) . . ?
F2B F2A F2A 124(2) . 2 ?
F2B F2A F2C 17.9(11) . 2 ?
F2C F2A Cs1A 109.1(8) 2 7_556 ?
F2C F2A Cs1B 108.9(8) 2 7_556 ?
F2C F2A Cs1B 122.9(8) 2 8_454 ?
F2C F2A Cs3 58.8(6) 2 3_344 ?
F2C F2A Cs4 160.6(9) 2 2_656 ?
F2C F2A Cs4 70.3(7) 2 1_454 ?
F2C F2A Ga2 63.9(7) 2 . ?
Cs1A F2B Cs3 82.6(3) 7_556 3_344 ?
Cs1A F2B Cs4 87.6(3) 7_556 1_454 ?
Cs1A F2B Cs5 108.5(3) 7_556 7_556 ?
Cs1B F2B Cs1A 1.84(8) 7_556 7_556 ?
Cs1B F2B Cs3 83.2(3) 7_556 3_344 ?
Cs1B F2B Cs4 88.3(3) 7_556 1_454 ?
Cs1B F2B Cs5 110.3(3) 7_556 7_556 ?
Cs3 F2B Cs5 73.0(3) 3_344 7_556 ?
Cs4 F2B Cs3 139.2(4) 1_454 3_344 ?
Cs4 F2B Cs5 72.9(3) 1_454 7_556 ?
Ga2 F2B Cs1A 144.7(6) . 7_556 ?
Ga2 F2B Cs1B 142.9(7) . 7_556 ?
Ga2 F2B Cs3 101.5(5) . 3_344 ?
Ga2 F2B Cs4 109.0(5) . 1_454 ?
Ga2 F2B Cs5 106.2(5) . 7_556 ?
F2A F2B Cs1A 72.7(12) . 7_556 ?
F2A F2B Cs1B 71.0(12) . 7_556 ?
F2A F2B Cs3 119.2(17) . 3_344 ?
F2A F2B Cs4 95.0(17) . 1_454 ?
F2A F2B Cs5 167.6(18) . 7_556 ?
F2A F2B Ga2 74.8(12) . . ?
F2A F2B F2C 147.4(19) . 2 ?
F2C F2B Cs1A 139.5(12) 2 7_556 ?
F2C F2B Cs1B 141.3(12) 2 7_556 ?
F2C F2B Cs3 78.5(11) 2 3_344 ?
F2C F2B Cs4 84.0(11) 2 1_454 ?
F2C F2B Cs5 31.5(10) 2 7_556 ?
F2C F2B Ga2 74.7(10) 2 . ?
Cs1B F2C Cs1A 2.26(6) 8_454 8_454 ?
Cs3 F2C Cs1A 70.9(3) 7_656 8_454 ?
Cs3 F2C Cs1B 71.4(3) 7_656 8_454 ?
Cs3 F2C Cs4 138.4(5) 7_656 2_656 ?
Cs4 F2C Cs1A 73.8(3) 2_656 8_454 ?
Cs4 F2C Cs1B 74.1(3) 2_656 8_454 ?
Cs5 F2C Cs1A 107.8(4) 3_444 8_454 ?
Cs5 F2C Cs1B 110.0(4) 3_444 8_454 ?
Cs5 F2C Cs3 86.1(3) 3_444 7_656 ?
Cs5 F2C Cs4 84.4(4) 3_444 2_656 ?
Ga2 F2C Cs1A 105.8(5) . 8_454 ?
Ga2 F2C Cs1B 103.5(5) . 8_454 ?
Ga2 F2C Cs3 103.1(5) . 7_656 ?
Ga2 F2C Cs4 107.1(4) . 2_656 ?
Ga2 F2C Cs5 146.4(7) . 3_444 ?
F2A F2C Cs1A 45.3(5) 2 8_454 ?
F2A F2C Cs1B 43.1(5) 2 8_454 ?
F2A F2C Cs3 92.0(7) 2 7_656 ?
F2A F2C Cs4 77.9(7) 2 2_656 ?
F2A F2C Cs5 151.1(9) 2 3_444 ?
F2A F2C Ga2 61.9(6) 2 . ?
F2B F2C Cs1A 30.8(9) 2 8_454 ?
F2B F2C Cs1B 28.5(9) 2 8_454 ?
F2B F2C Cs3 83.0(12) 2 7_656 ?
F2B F2C Cs4 77.5(11) 2 2_656 ?
F2B F2C Cs5 138.1(13) 2 3_444 ?
F2B F2C Ga2 75.5(10) 2 . ?
F2B F2C F2A 14.8(9) 2 2 ?
F2B F2C F2C 138.1(11) 2 6 ?
F2C F2C Cs1A 148.52(19) 6 8_454 ?
F2C F2C Cs1B 148.3(2) 6 8_454 ?
F2C F2C Cs3 78.9(3) 6 7_656 ?
F2C F2C Cs4 137.6(3) 6 2_656 ?
F2C F2C Cs5 78.1(3) 6 3_444 ?
F2C F2C Ga2 72.2(4) 6 . ?
F2C F2C F2A 129.8(7) 6 2 ?
Cs2 F3 Cs3 74.49(9) . 7_657 ?
Cs2 F3 Cs5 152.38(15) . 7_657 ?
Cs2 F3 Cs6 87.21(7) . 8_455 ?
Cs2 F3 Cs6 87.21(7) . 3_445 ?
Cs5 F3 Cs3 77.89(9) 7_657 7_657 ?
Cs5 F3 Cs6 89.64(7) 7_657 3_445 ?
Cs5 F3 Cs6 89.64(7) 7_657 8_455 ?
Cs6 F3 Cs3 83.36(7) 3_445 7_657 ?
Cs6 F3 Cs3 83.36(7) 8_455 7_657 ?
Cs6 F3 Cs6 166.56(13) 3_445 8_455 ?
Ga3 F3 Cs2 103.73(16) . . ?
Ga3 F3 Cs3 178.22(19) . 7_657 ?
Ga3 F3 Cs5 103.89(16) . 7_657 ?
Ga3 F3 Cs6 96.60(7) . 3_445 ?
Ga3 F3 Cs6 96.60(7) . 8_455 ?
Cs2 F4 Cs5 105.13(11) 5_656 7_657 ?
Cs2 F4 Cs6 167.33(12) 5_656 8_455 ?
Cs2 F4 Cs6 82.26(9) 5_656 7_656 ?
Cs4 F4 Cs2 80.89(9) . 5_656 ?
Cs4 F4 Cs5 79.19(8) . 7_657 ?
Cs4 F4 Cs6 91.53(9) . 8_455 ?
Cs4 F4 Cs6 90.64(9) . 7_656 ?
Cs5 F4 Cs6 83.18(9) 7_657 8_455 ?
Cs6 F4 Cs5 166.13(11) 7_656 7_657 ?
Cs6 F4 Cs6 87.73(9) 7_656 8_455 ?
Ga3 F4 Cs2 92.53(13) . 5_656 ?
Ga3 F4 Cs4 167.4(2) . . ?
Ga3 F4 Cs5 92.35(13) . 7_657 ?
Ga3 F4 Cs6 99.12(14) . 7_656 ?
Ga3 F4 Cs6 96.72(13) . 8_455 ?
Cs1A F5 Cs1B 5.77(3) 7_656 7_656 ?
Cs1A F5 Cs2 106.62(9) 7_656 1_655 ?
Cs1A F5 Cs6 84.43(8) 7_656 7_656 ?
Cs1B F5 Cs2 101.64(10) 7_656 1_655 ?
Cs1B F5 Cs6 88.72(9) 7_656 7_656 ?
Cs2 F5 Cs1A 159.35(10) 5_656 7_656 ?
Cs2 F5 Cs1B 157.22(10) 5_656 7_656 ?
Cs2 F5 Cs2 79.97(7) 5_656 1_655 ?
Cs2 F5 Cs6 85.91(8) 5_656 7_656 ?
Cs3 F5 Cs1A 79.66(7) 3_444 7_656 ?
Cs3 F5 Cs1B 75.41(8) 3_444 7_656 ?
Cs3 F5 Cs2 82.95(7) 3_444 5_656 ?
Cs3 F5 Cs2 77.07(7) 3_444 1_655 ?
Cs3 F5 Cs6 94.42(8) 3_444 7_656 ?
Cs6 F5 Cs2 164.27(10) 7_656 1_655 ?
Ga4 F5 Cs1A 93.28(11) . 7_656 ?
Ga4 F5 Cs1B 96.61(12) . 7_656 ?
Ga4 F5 Cs2 93.49(11) . 1_655 ?
Ga4 F5 Cs2 106.01(11) . 5_656 ?
Ga4 F5 Cs3 165.86(16) . 3_444 ?
Ga4 F5 Cs6 97.07(11) . 7_656 ?
Cs1A F6 Cs1B 4.24(5) 8 8 ?
Cs1A F6 Cs4 77.04(7) 8 8 ?
Cs1A F6 Cs6 87.92(7) 8 8 ?
Cs1A F6 Cs6 88.87(8) 8 . ?
Cs1A F6 Cs6 161.25(10) 8 2_756 ?
Cs1B F6 Cs4 81.28(8) 8 8 ?
Cs1B F6 Cs6 88.97(9) 8 . ?
Cs1B F6 Cs6 88.59(8) 8 8 ?
Cs1B F6 Cs6 165.49(10) 8 2_756 ?
Cs4 F6 Cs6 83.32(6) 8 8 ?
Cs6 F6 Cs4 84.30(6) 2_756 8 ?
Cs6 F6 Cs4 85.98(7) . 8 ?
Cs6 F6 Cs6 91.71(7) 2_756 . ?
Cs6 F6 Cs6 169.26(9) . 8 ?
Cs6 F6 Cs6 88.07(8) 2_756 8 ?
Ga4 F6 Cs1A 102.57(11) . 8 ?
Ga4 F6 Cs1B 98.34(11) . 8 ?
Ga4 F6 Cs4 178.81(14) . 8 ?
Ga4 F6 Cs6 96.04(10) . 2_756 ?
Ga4 F6 Cs6 95.14(11) . . ?
Ga4 F6 Cs6 95.55(11) . 8 ?
Cs1A F7 Cs2 104.19(9) 8 5_656 ?
Cs1B F7 Cs1A 5.65(3) 8 8 ?
Cs1B F7 Cs2 99.56(9) 8 5_656 ?
Cs4 F7 Cs1A 80.09(8) . 8 ?
Cs4 F7 Cs1B 75.73(8) . 8 ?
Cs4 F7 Cs2 77.76(7) . 5_656 ?
Cs4 F7 Cs6 90.59(8) . 7_656 ?
Cs4 F7 Cs6 94.12(8) . . ?
Cs6 F7 Cs1A 83.78(8) . 8 ?
Cs6 F7 Cs1A 168.38(10) 7_656 8 ?
Cs6 F7 Cs1B 87.76(9) . 8 ?
Cs6 F7 Cs1B 165.94(10) 7_656 8 ?
Cs6 F7 Cs2 167.24(10) . 5_656 ?
Cs6 F7 Cs2 80.31(7) 7_656 5_656 ?
Cs6 F7 Cs6 90.05(8) . 7_656 ?
Ga4 F7 Cs1A 91.47(11) . 8 ?
Ga4 F7 Cs1B 94.99(12) . 8 ?
Ga4 F7 Cs2 92.87(11) . 5_656 ?
Ga4 F7 Cs4 165.30(17) . . ?
Ga4 F7 Cs6 99.06(12) . 7_656 ?
Ga4 F7 Cs6 96.92(11) . . ?
Cs1A F8 Cs1A 106.73(10) 8 7_657 ?
Cs1A F8 Cs1A 82.25(9) . 7_657 ?
Cs1A F8 Cs1A 159.41(11) . 8 ?
Cs1A F8 Cs1B 85.77(10) . 7_657 ?
Cs1A F8 Cs1B 4.50(5) . . ?
Cs1A F8 Cs1B 102.00(10) 8 7_657 ?
Cs1A F8 Cs1B 157.88(10) . 8 ?
Cs1A F8 Cs6 167.26(10) 7_657 . ?
Cs1A F8 Cs6 87.48(8) . . ?
Cs1A F8 Cs6 80.72(8) 8 . ?
Cs1B F8 Cs1A 81.94(9) . 7_657 ?
Cs1B F8 Cs1A 5.63(3) 8 8 ?
Cs1B F8 Cs1A 163.44(11) . 8 ?
Cs1B F8 Cs1A 101.95(10) 8 7_657 ?
Cs1B F8 Cs1A 5.53(3) 7_657 7_657 ?
Cs1B F8 Cs1B 85.80(11) . 7_657 ?
Cs1B F8 Cs1B 97.08(11) 8 7_657 ?
Cs1B F8 Cs1B 162.31(12) . 8 ?
Cs1B F8 Cs6 88.40(9) . . ?
Cs1B F8 Cs6 166.39(10) 7_657 . ?
Cs1B F8 Cs6 84.86(9) 8 . ?
Cs4 F8 Cs1A 83.66(8) . . ?
Cs4 F8 Cs1A 81.71(8) . 7_657 ?
Cs4 F8 Cs1A 79.49(8) . 8 ?
Cs4 F8 Cs1B 77.80(9) . 7_657 ?
Cs4 F8 Cs1B 75.59(8) . 8 ?
Cs4 F8 Cs1B 88.06(9) . . ?
Cs4 F8 Cs6 89.72(8) . . ?
Ga1 F8 Cs1A 93.30(11) . 8 ?
Ga1 F8 Cs1A 91.51(12) . 7_657 ?
Ga1 F8 Cs1A 105.15(13) . . ?
Ga1 F8 Cs1B 100.67(13) . . ?
Ga1 F8 Cs1B 96.50(12) . 8 ?
Ga1 F8 Cs1B 94.72(13) . 7_657 ?
Ga1 F8 Cs4 168.15(16) . . ?
Ga1 F8 Cs6 98.45(12) . . ?
Cs1A F9 Cs1A 82.28(9) 8 2_757 ?
Cs1A F9 Cs1B 85.59(10) 8 2_757 ?
Cs1A F9 Cs1B 4.72(5) 8 8 ?
Cs1A F9 Cs5 159.04(10) 8 5_767 ?
Cs1A F9 Cs6 166.13(10) 2_757 . ?
Cs1A F9 Cs6 85.83(9) 8 . ?
Cs1B F9 Cs1A 82.17(9) 8 2_757 ?
Cs1B F9 Cs1A 5.54(3) 2_757 2_757 ?
Cs1B F9 Cs1B 85.83(11) 8 2_757 ?
Cs1B F9 Cs5 163.32(11) 8 5_767 ?
Cs1B F9 Cs6 86.57(10) 8 . ?
Cs1B F9 Cs6 165.54(10) 2_757 . ?
Cs4 F9 Cs1A 83.41(8) 8 8 ?
Cs4 F9 Cs1A 81.58(8) 8 2_757 ?
Cs4 F9 Cs1B 77.48(9) 8 2_757 ?
Cs4 F9 Cs1B 88.06(9) 8 8 ?
Cs4 F9 Cs5 78.68(7) 8 5_767 ?
Cs4 F9 Cs6 89.99(8) 8 . ?
Cs5 F9 Cs1A 105.53(10) 5_767 2_757 ?
Cs5 F9 Cs1B 100.90(10) 5_767 2_757 ?
Cs5 F9 Cs6 83.39(8) 5_767 . ?
Ga1 F9 Cs1A 91.69(12) . 2_757 ?
Ga1 F9 Cs1A 104.97(13) . 8 ?
Ga1 F9 Cs1B 95.16(13) . 2_757 ?
Ga1 F9 Cs1B 100.25(12) . 8 ?
Ga1 F9 Cs4 168.56(17) . 8 ?
Ga1 F9 Cs5 94.36(11) . 5_767 ?
Ga1 F9 Cs6 98.29(13) . . ?
Cs1A F10 Cs5 104.89(10) 2_757 5_767 ?
Cs1A F10 Cs6 81.32(8) 2_757 2_757 ?
Cs1B F10 Cs1A 5.60(3) 2_757 2_757 ?
Cs1B F10 Cs5 100.08(10) 2_757 5_767 ?
Cs1B F10 Cs6 85.55(9) 2_757 2_757 ?
Cs3 F10 Cs1A 78.56(7) . 2_757 ?
Cs3 F10 Cs1B 74.54(8) . 2_757 ?
Cs3 F10 Cs5 88.04(8) . . ?
Cs3 F10 Cs5 78.51(8) . 5_767 ?
Cs3 F10 Cs6 93.32(8) . 2_757 ?
Cs5 F10 Cs1A 161.54(10) . 2_757 ?
Cs5 F10 Cs1B 160.54(10) . 2_757 ?
Cs5 F10 Cs5 84.51(8) . 5_767 ?
Cs5 F10 Cs6 168.32(10) 5_767 2_757 ?
Cs5 F10 Cs6 86.90(8) . 2_757 ?
Ga1 F10 Cs1A 92.66(11) . 2_757 ?
Ga1 F10 Cs1B 95.80(12) . 2_757 ?
Ga1 F10 Cs3 165.09(17) . . ?
Ga1 F10 Cs5 92.36(12) . 5_767 ?
Ga1 F10 Cs5 102.94(12) . . ?
Ga1 F10 Cs6 97.28(12) . 2_757 ?

loop_
_geom_bond_atom_site_label_1
_geom_bond_atom_site_label_2
_geom_bond_distance
_geom_bond_site_symmetry_2
_geom_bond_publ_flag
Cs1A F2A 2.802(12) 7_556 ?
Cs1A F2B 2.933(11) 7_556 ?
Cs1A F2C 3.724(14) 8_556 ?
Cs1A F5 3.221(3) 7_656 ?
Cs1A F6 2.946(3) 8_455 ?
Cs1A F7 3.295(4) 8_455 ?
Cs1A F8 3.308(3) 8_455 ?
Cs1A F8 2.960(3) . ?
Cs1A F8 3.365(4) 7_657 ?
Cs1A F9 3.362(4) 2_757 ?
Cs1A F9 2.961(3) 8_455 ?
Cs1A F10 3.328(3) 2_757 ?
Cs1B F2A 2.478(12) 7_556 ?
Cs1B F2B 2.621(11) 7_556 ?
Cs1B F2C 3.432(14) 8_556 ?
Cs1B F5 3.226(4) 7_656 ?
Cs1B F6 3.179(4) 8_455 ?
Cs1B F7 3.292(4) 8_455 ?
Cs1B F8 3.178(4) . ?
Cs1B F8 3.279(4) 8_455 ?
Cs1B F8 3.335(4) 7_657 ?
Cs1B F9 3.344(5) 2_757 ?
Cs1B F9 3.166(4) 8_455 ?
Cs1B F10 3.322(4) 2_757 ?
Cs2 F1A 2.850(19) . ?
Cs2 F1A 2.850(19) 6 ?
Cs2 F1B 2.82(3) . ?
Cs2 F3 2.908(4) . ?
Cs2 F4 3.275(4) 5_656 ?
Cs2 F4 3.275(4) 2_656 ?
Cs2 F5 3.022(3) 2_656 ?
Cs2 F5 3.022(3) 5_656 ?
Cs2 F5 3.395(3) 6_455 ?
Cs2 F5 3.395(3) 1_455 ?
Cs2 F7 3.429(3) 2_656 ?
Cs2 F7 3.429(3) 5_656 ?
Cs3 F1A 3.019(13) 8_656 ?
Cs3 F1A 3.019(14) 3_656 ?
Cs3 F1B 3.49(2) 3_656 ?
Cs3 F2A 3.498(16) 8_656 ?
Cs3 F2B 3.034(13) 8_656 ?
Cs3 F2B 3.034(13) 3_656 ?
Cs3 F2C 2.995(13) 7_656 ?
Cs3 F2C 2.995(13) 4_656 ?
Cs3 F5 2.920(3) 3_556 ?
Cs3 F5 2.920(3) 8_556 ?
Cs3 F10 2.870(3) . ?
Cs3 F10 2.870(3) 6_565 ?
Cs4 F1A 3.088(19) 2_656 ?
Cs4 F1A 3.71(2) 5_656 ?
Cs4 F1B 3.152(13) 5_656 ?
Cs4 F2A 3.162(15) 1_656 ?
Cs4 F2A 3.231(16) 2_656 ?
Cs4 F2B 2.988(13) 1_656 ?
Cs4 F2C 3.044(12) 2_656 ?
Cs4 F4 2.814(3) . ?
Cs4 F6 3.287(2) 8_455 ?
Cs4 F7 2.846(3) . ?
Cs4 F8 2.873(3) . ?
Cs4 F9 2.887(3) 8_455 ?
Cs5 F2B 3.571(14) 7_556 ?
Cs5 F2C 2.790(13) 3_556 ?
Cs5 F2C 2.790(13) 8_556 ?
Cs5 F3 2.936(4) 7_657 ?
Cs5 F4 3.314(4) 4_657 ?
Cs5 F4 3.314(4) 7_657 ?
Cs5 F9 3.285(3) 5_767 ?
Cs5 F9 3.285(3) 2_757 ?
Cs5 F10 3.027(3) . ?
Cs5 F10 3.027(3) 6_565 ?
Cs5 F10 3.347(4) 5_767 ?
Cs5 F10 3.347(4) 2_757 ?
Cs6 F3 3.3351(6) 3 ?
Cs6 F4 3.359(4) 8 ?
Cs6 F4 3.287(4) 7_656 ?
Cs6 F5 3.305(3) 7_656 ?
Cs6 F6 3.358(3) 8_455 ?
Cs6 F6 3.196(3) 2_756 ?
Cs6 F6 3.224(3) . ?
Cs6 F7 3.262(3) 7_656 ?
Cs6 F7 3.179(3) . ?
Cs6 F8 3.369(4) . ?
Cs6 F9 3.373(4) . ?
Cs6 F10 3.402(4) 2_757 ?
Ga1 F8 1.886(3) . ?
Ga1 F8 1.886(3) 2_757 ?
Ga1 F9 1.887(3) . ?
Ga1 F9 1.886(3) 2_757 ?
Ga1 F10 1.890(3) . ?
Ga1 F10 1.890(3) 2_757 ?
Ga2 F1A 1.875(18) . ?
Ga2 F1A 1.875(18) 6 ?
Ga2 F1A 1.875(18) 5 ?
Ga2 F1A 1.875(18) 2 ?
Ga2 F1B 1.87(3) 5 ?
Ga2 F1B 1.87(3) . ?
Ga2 F2A 1.852(12) . ?
Ga2 F2A 1.852(12) 6 ?
Ga2 F2A 1.852(12) 5 ?
Ga2 F2A 1.852(12) 2 ?
Ga2 F2C 1.885(14) . ?
Ga2 F2C 1.885(14) 5 ?
Ga3 F3 1.919(4) 5_656 ?
Ga3 F3 1.919(4) . ?
Ga3 F4 1.875(3) 2_656 ?
Ga3 F4 1.875(3) 5_656 ?
Ga3 F4 1.875(3) 6 ?
Ga3 F4 1.875(3) . ?
Ga4 F5 1.906(3) . ?
Ga4 F5 1.906(3) 2_756 ?
Ga4 F6 1.897(3) . ?
Ga4 F6 1.897(3) 2_756 ?
Ga4 F7 1.881(3) 2_756 ?
Ga4 F7 1.881(3) . ?
F1A F1A 0.74(5) 6 ?
F1A F1B 0.62(2) . ?
F2A F2A 1.62(3) 2 ?
F2A F2B 0.805(17) . ?
F2A F2C 1.70(2) 2 ?
F2B F2C 0.970(16) 2 ?
F2C F2C 1.15(3) 6 ?

loop_
_twin_individual_id
_twin_individual_mass_fraction_refined
1 0.9297(14)
2 0.0703(14)
